data_1518727
loop_
_publ_author_name
'Roth, Torsten'
'Vasilenko, Vladislav'
'Benson, Callum G. M.'
'Wadepohl, Hubert'
'Wright, Dominic S.'
'Gade, Lutz H.'

_publ_section_title
;
 Extending N-heterocyclic carbene ligands into the third dimension: a new
 type of hybrid phosphazane/NHC system
;
_journal_issue 4
_journal_name_full 'Chem. Sci.'
_journal_page_first 2506
_journal_paper_doi 10.1039/C4SC03966A
_journal_volume 6
_journal_year 2015
_chemical_absolute_configuration ad
_chemical_formula_moiety 'C45 H45 N4 P2, C7 H8, C F3 O3 S'
_chemical_formula_sum 'C53 H53 F3 N4 O3 P2 S'
_chemical_formula_weight 944.99
_space_group_crystal_system monoclinic
_space_group_IT_number 9
_space_group_name_Hall 'C -2yc'
_space_group_name_H-M_alt 'C 1 c 1'
_symmetry_cell_setting monoclinic
_symmetry_Int_Tables_number 9
_symmetry_space_group_name_Hall 'C -2yc'
_symmetry_space_group_name_H-M 'C 1 c 1'
_atom_sites_solution_hydrogens geom
_atom_sites_solution_primary iterative
_atom_sites_solution_secondary difmap
_audit_block_code ga_tro112
_audit_creation_date
;
'Mon Nov 10 13:49:18 2014'
;
_audit_creation_method
;
Olex2 1.2
(compiled 2014.08.28 svn.r2986 for OlexSys, GUI svn.r4874)
;
_audit_update_record
;
2014-12-19 deposited with the CCDC.
2015-02-13 downloaded from the CCDC.
;
_cell_angle_alpha 90
_cell_angle_beta 109.8994(6)
_cell_angle_gamma 90
_cell_formula_units_Z 4
_cell_length_a 24.05898(14)
_cell_length_b 12.60445(6)
_cell_length_c 17.26646(9)
_cell_measurement_reflns_used 65923
_cell_measurement_temperature 120(1)
_cell_measurement_theta_max 70.6690
_cell_measurement_theta_min 4.0030
_cell_volume 4923.42(5)
_computing_cell_refinement
;
CrysAlisPro, Agilent Technologies,
Version 1.171.37.35 (release 13-08-2014 CrysAlis171 .NET)
(compiled Aug 13 2014,18:06:01)
;
_computing_data_collection
;
CrysAlisPro, Agilent Technologies,
Version 1.171.37.35 (release 13-08-2014 CrysAlis171 .NET)
(compiled Aug 13 2014,18:06:01)
;
_computing_data_reduction
;
CrysAlisPro, Agilent Technologies,
Version 1.171.37.35 (release 13-08-2014 CrysAlis171 .NET)
(compiled Aug 13 2014,18:06:01)
;
_computing_molecular_graphics 'Olex2 (Dolomanov et al., 2009)'
_computing_publication_material 'encif (Wadepohl, 2009-14); encifer 1.5 (CCDC, 2014)'
_computing_structure_refinement 'ShelXL (Sheldrick, 2008)'
_computing_structure_solution 'SUPERFLIP (Palatinus, 2007-2009)'
_diffrn_ambient_environment 'perfluoro polyether oil / N~2~'
_diffrn_ambient_temperature 120(1)
_diffrn_detector 'CCD plate'
_diffrn_detector_area_resol_mean 7.9621
_diffrn_detector_type Eos
_diffrn_measured_fraction_theta_full 0.998
_diffrn_measured_fraction_theta_max 0.994
_diffrn_measurement_details
;
  1 omega  -20.00   65.00   1.0000    1.0000
omega____ theta____ kappa____ phi______ frames
    -        0.0000   57.0000  165.0000 85

  2 omega  -65.00  -20.00   1.0000    1.0000
omega____ theta____ kappa____ phi______ frames
    -        0.0000  -57.0000   23.0000 45

  3 omega   54.00   79.00   1.0000    5.0000
omega____ theta____ kappa____ phi______ frames
    -       54.0000   57.0000  165.0000 25

  4 omega   13.00   39.00   1.0000    5.0000
omega____ theta____ kappa____ phi______ frames
    -       54.0000  -57.0000   23.0000 26

  5 omega  132.00  177.00   1.0000   10.0000
omega____ theta____ kappa____ phi______ frames
    -      108.0000   57.0000  165.0000 45

  6 omega   50.00   79.00   1.0000   10.0000
omega____ theta____ kappa____ phi______ frames
    -      108.0000  -57.0000   23.0000 29

  7 omega  -67.00  -38.00   1.0000    1.0000
omega____ theta____ kappa____ phi______ frames
    -        0.0000  -77.0000  150.0000 29

  8 omega  -43.00   35.00   1.0000    1.0000
omega____ theta____ kappa____ phi______ frames
    -        0.0000   19.0000  -60.0000 78

  9 omega  -10.00   20.00   1.0000    1.0000
omega____ theta____ kappa____ phi______ frames
    -        0.0000  -57.0000   23.0000 30

 10 omega  -33.00   28.00   1.0000    1.0000
omega____ theta____ kappa____ phi______ frames
    -        0.0000  -77.0000  150.0000 61

 11 omega   -4.00   21.00   1.0000    1.0000
omega____ theta____ kappa____ phi______ frames
    -        0.0000  -57.0000 -150.0000 25

 12 omega   15.00   41.00   1.0000    1.0000
omega____ theta____ kappa____ phi______ frames
    -       18.0000   79.0000  -61.9968 26

 13 omega  -11.00   14.00   1.0000    1.0000
omega____ theta____ kappa____ phi______ frames
    -       18.0000   79.0000  -61.9968 25

 14 omega   13.00   39.00   1.0000    5.0000
omega____ theta____ kappa____ phi______ frames
    -       34.0000   74.0000  -46.0120 26

 15 omega    9.00   38.00   1.0000    5.0000
omega____ theta____ kappa____ phi______ frames
    -       34.0000   78.0000 -135.4451 29

 16 omega    7.00   32.00   1.0000    5.0000
omega____ theta____ kappa____ phi______ frames
    -       38.0000   78.0000    6.1520 25

 17 omega    6.00   31.00   1.0000    5.0000
omega____ theta____ kappa____ phi______ frames
    -       38.0000   80.0000  139.5834 25

 18 omega   10.00   35.00   1.0000    5.0000
omega____ theta____ kappa____ phi______ frames
    -       42.0000   80.0000   57.4424 25

 19 omega   10.00   35.00   1.0000    5.0000
omega____ theta____ kappa____ phi______ frames
    -       42.0000   80.0000 -153.8161 25

 20 omega   14.00   39.00   1.0000    5.0000
omega____ theta____ kappa____ phi______ frames
    -       46.0000   80.0000 -135.9234 25

 21 omega   15.00   40.00   1.0000    5.0000
omega____ theta____ kappa____ phi______ frames
    -       46.0000   79.0000   34.3533 25

 22 omega   15.00   40.00   1.0000    5.0000
omega____ theta____ kappa____ phi______ frames
    -       46.0000   78.0000  177.1526 25

 23 omega   15.00   40.00   1.0000    5.0000
omega____ theta____ kappa____ phi______ frames
    -       46.0000   79.0000  -69.6078 25

 24 omega   19.00   46.00   1.0000    5.0000
omega____ theta____ kappa____ phi______ frames
    -       50.0000   79.0000 -153.1574 27

 25 omega   19.00   44.00   1.0000    5.0000
omega____ theta____ kappa____ phi______ frames
    -       50.0000   79.0000  112.9385 25

 26 omega   19.00   44.00   1.0000    5.0000
omega____ theta____ kappa____ phi______ frames
    -       50.0000   79.0000  -31.5336 25

 27 omega   25.00   51.00   1.0000    5.0000
omega____ theta____ kappa____ phi______ frames
    -       54.0000   77.0000    0.0000 26

 28 omega   23.00   48.00   1.0000    5.0000
omega____ theta____ kappa____ phi______ frames
    -       54.0000   78.0000 -106.9279 25

 29 omega   27.00   55.00   1.0000    5.0000
omega____ theta____ kappa____ phi______ frames
    -       54.0000   77.0000   60.0000 28

 30 omega  -17.00   86.00   1.0000    5.0000
omega____ theta____ kappa____ phi______ frames
    -       54.0000  -80.0000  -19.2746 103

 31 omega   25.00   51.00   1.0000    5.0000
omega____ theta____ kappa____ phi______ frames
    -       54.0000   77.0000  -60.0000 26

 32 omega   39.00   65.00   1.0000    5.0000
omega____ theta____ kappa____ phi______ frames
    -       54.0000   77.0000 -150.0000 26

 33 omega   25.00   51.00   1.0000    5.0000
omega____ theta____ kappa____ phi______ frames
    -       54.0000   77.0000  120.0000 26

 34 omega   27.00   53.00   1.0000    5.0000
omega____ theta____ kappa____ phi______ frames
    -       54.0000   77.0000  150.0000 26

 35 omega   79.00  105.00   1.0000    5.0000
omega____ theta____ kappa____ phi______ frames
    -       54.0000   77.0000   60.0000 26

 36 omega   30.00   55.00   1.0000    5.0000
omega____ theta____ kappa____ phi______ frames
    -       58.0000   77.0000  -52.2837 25

 37 omega   28.00   54.00   1.0000    5.0000
omega____ theta____ kappa____ phi______ frames
    -       58.0000   77.0000   78.2239 26

 38 omega   28.00   54.00   1.0000    5.0000
omega____ theta____ kappa____ phi______ frames
    -       58.0000   77.0000  -24.6687 26

 39 omega   29.00   55.00   1.0000    5.0000
omega____ theta____ kappa____ phi______ frames
    -       58.0000   76.0000 -156.6884 26

 40 omega   28.00   61.00   1.0000    5.0000
omega____ theta____ kappa____ phi______ frames
    -       58.0000   77.0000  178.3060 33

 41 omega   32.00   62.00   1.0000    5.0000
omega____ theta____ kappa____ phi______ frames
    -       58.0000   75.0000   34.8922 30

 42 omega   30.00   58.00   1.0000    5.0000
omega____ theta____ kappa____ phi______ frames
    -       58.0000   75.0000   23.8958 28

 43 omega   68.00   94.00   1.0000    5.0000
omega____ theta____ kappa____ phi______ frames
    -       58.0000   76.0000  120.1555 26

 44 omega   30.00   56.00   1.0000    5.0000
omega____ theta____ kappa____ phi______ frames
    -       58.0000   76.0000  120.1555 26

 45 omega   28.00   53.00   1.0000    5.0000
omega____ theta____ kappa____ phi______ frames
    -       58.0000   77.0000 -106.7416 25

 46 omega   52.00   91.00   1.0000    5.0000
omega____ theta____ kappa____ phi______ frames
    -       62.0000  -79.0000 -152.2537 39

 47 omega   39.00   85.00   1.0000    5.0000
omega____ theta____ kappa____ phi______ frames
    -       62.0000   68.0000  149.5397 46

 48 omega   40.00   83.00   1.0000    5.0000
omega____ theta____ kappa____ phi______ frames
    -       62.0000   62.0000   83.1475 43

 49 omega   38.00   65.00   1.0000    5.0000
omega____ theta____ kappa____ phi______ frames
    -       62.0000   68.0000   -0.7729 27

 50 omega  101.00  128.00   1.0000    5.0000
omega____ theta____ kappa____ phi______ frames
    -       66.0000   75.0000   -6.5104 27

 51 omega   38.00   64.00   1.0000    5.0000
omega____ theta____ kappa____ phi______ frames
    -       66.0000   75.0000   -6.5104 26

 52 omega   38.00   78.00   1.0000    5.0000
omega____ theta____ kappa____ phi______ frames
    -       66.0000   74.0000 -171.0533 40

 53 omega   49.00  136.00   1.0000    5.0000
omega____ theta____ kappa____ phi______ frames
    -       66.0000   53.0000  -29.6078 87

 54 omega   37.00   62.00   1.0000    5.0000
omega____ theta____ kappa____ phi______ frames
    -       66.0000   76.0000   72.1678 25

 55 omega   37.00   81.00   1.0000    5.0000
omega____ theta____ kappa____ phi______ frames
    -       66.0000   76.0000 -137.3047 44

 56 omega   -1.00  102.00   1.0000    5.0000
omega____ theta____ kappa____ phi______ frames
    -       70.0000  -80.0000  162.2244 103

 57 omega   55.00   81.00   1.0000    5.0000
omega____ theta____ kappa____ phi______ frames
    -       70.0000  -77.0000 -124.8275 26

 58 omega   41.00  132.00   1.0000    5.0000
omega____ theta____ kappa____ phi______ frames
    -       70.0000   77.0000  -86.2294 91

 59 omega   42.00   68.00   1.0000    5.0000
omega____ theta____ kappa____ phi______ frames
    -       70.0000   77.0000  141.9252 26

 60 omega   46.00   71.00   1.0000    5.0000
omega____ theta____ kappa____ phi______ frames
    -       74.0000   74.0000  -23.8421 25

 61 omega   48.00  105.00   1.0000    5.0000
omega____ theta____ kappa____ phi______ frames
    -       74.0000   72.0000   34.9371 57

 62 omega   25.00   86.00   1.0000    5.0000
omega____ theta____ kappa____ phi______ frames
    -       74.0000  -80.0000   51.5622 61

 63 omega   45.00   98.00   1.0000    5.0000
omega____ theta____ kappa____ phi______ frames
    -       74.0000   76.0000 -124.6739 53

 64 omega   51.00  108.00   1.0000    5.0000
omega____ theta____ kappa____ phi______ frames
    -       74.0000   68.0000   86.0152 57

 65 omega   47.00   82.00   1.0000    5.0000
omega____ theta____ kappa____ phi______ frames
    -       74.0000   74.0000  103.3933 35

 66 omega   58.00  101.00   1.0000    5.0000
omega____ theta____ kappa____ phi______ frames
    -       78.0000   58.0000   -2.7076 43

 67 omega   49.00   99.00   1.0000    5.0000
omega____ theta____ kappa____ phi______ frames
    -       78.0000   75.0000 -151.0277 50

 68 omega   49.00   84.00   1.0000    5.0000
omega____ theta____ kappa____ phi______ frames
    -       78.0000   76.0000 -111.2662 35

 69 omega   55.00   89.00   1.0000    5.0000
omega____ theta____ kappa____ phi______ frames
    -       78.0000   68.0000  150.9089 34

 70 omega   49.00   84.00   1.0000    5.0000
omega____ theta____ kappa____ phi______ frames
    -       78.0000   76.0000   43.6784 35

 71 omega   49.00   75.00   1.0000    5.0000
omega____ theta____ kappa____ phi______ frames
    -       78.0000   76.0000   -4.5477 26

 72 omega   62.00  110.00   1.0000    5.0000
omega____ theta____ kappa____ phi______ frames
    -       78.0000   48.0000  127.6051 48

 73 omega   53.00   88.00   1.0000   10.0000
omega____ theta____ kappa____ phi______ frames
    -       82.0000   75.0000   22.1826 35

 74 omega   60.00   90.00   1.0000   10.0000
omega____ theta____ kappa____ phi______ frames
    -       82.0000   62.0000  -31.2185 30

 75 omega   58.00  120.00   1.0000   10.0000
omega____ theta____ kappa____ phi______ frames
    -       82.0000   70.0000 -141.4409 62

 76 omega   61.00  101.00   1.0000   10.0000
omega____ theta____ kappa____ phi______ frames
    -       82.0000   57.0000  -66.4052 40

 77 omega   53.00   93.00   1.0000   10.0000
omega____ theta____ kappa____ phi______ frames
    -       82.0000   75.0000  170.5094 40

 78 omega   57.00  155.00   1.0000   10.0000
omega____ theta____ kappa____ phi______ frames
    -       86.0000   76.0000 -137.6349 98

 79 omega   64.00  113.00   1.0000   10.0000
omega____ theta____ kappa____ phi______ frames
    -       86.0000   65.0000  -33.6159 49

 80 omega   54.00   80.00   1.0000   10.0000
omega____ theta____ kappa____ phi______ frames
    -       86.0000  -80.0000   23.8118 26

 81 omega   66.00  128.00   1.0000   10.0000
omega____ theta____ kappa____ phi______ frames
    -       86.0000   56.0000   83.2721 62

 82 omega   60.00   89.00   1.0000   10.0000
omega____ theta____ kappa____ phi______ frames
    -       86.0000   74.0000 -179.9020 29

 83 omega   61.00  107.00   1.0000   10.0000
omega____ theta____ kappa____ phi______ frames
    -       86.0000   72.0000   48.8348 46

 84 omega   69.00  156.00   1.0000   10.0000
omega____ theta____ kappa____ phi______ frames
    -       90.0000   64.0000 -112.7823 87

 85 omega   64.00   97.00   1.0000   10.0000
omega____ theta____ kappa____ phi______ frames
    -       90.0000   71.0000  113.2159 33

 86 omega   62.00  159.00   1.0000   10.0000
omega____ theta____ kappa____ phi______ frames
    -       90.0000   73.0000  144.9348 97

 87 omega   69.00   96.00   1.0000   10.0000
omega____ theta____ kappa____ phi______ frames
    -       90.0000   63.0000  138.1917 27

 88 omega   67.00  152.00   1.0000   10.0000
omega____ theta____ kappa____ phi______ frames
    -       90.0000   67.0000    4.8600 85

 89 omega   75.00  119.00   1.0000   10.0000
omega____ theta____ kappa____ phi______ frames
    -       98.0000   64.0000   98.4132 44

 90 omega   69.00  131.00   1.0000   10.0000
omega____ theta____ kappa____ phi______ frames
    -       98.0000   75.0000   64.1799 62

 91 omega   85.00  110.00   1.0000   10.0000
omega____ theta____ kappa____ phi______ frames
    -      106.0000   62.0000   96.9679 25

 92 omega   85.00  111.00   1.0000   10.0000
omega____ theta____ kappa____ phi______ frames
    -      106.0000   58.0000   92.8171 26

 93 omega   78.00  104.00   1.0000   10.0000
omega____ theta____ kappa____ phi______ frames
    -      108.0000   77.0000   30.0000 26

 94 omega   40.00  112.00   1.0000   10.0000
omega____ theta____ kappa____ phi______ frames
    -      108.0000  -80.0000   -4.9899 72

 95 omega   83.00  109.00   1.0000   10.0000
omega____ theta____ kappa____ phi______ frames
    -      108.0000   72.0000 -121.2202 26

 96 omega   78.00  104.00   1.0000   10.0000
omega____ theta____ kappa____ phi______ frames
    -      108.0000   77.0000 -180.0000 26

 97 omega   84.00  163.00   1.0000   10.0000
omega____ theta____ kappa____ phi______ frames
    -      108.0000   38.0000  -60.0000 79

 98 omega   90.00  175.00   1.0000   10.0000
omega____ theta____ kappa____ phi______ frames
    -      108.0000   64.0000   30.0000 85

 99 omega   85.00  111.00   1.0000   10.0000
omega____ theta____ kappa____ phi______ frames
    -      108.0000   64.0000 -150.0000 26

100 omega   92.00  140.00   1.0000   10.0000
omega____ theta____ kappa____ phi______ frames
    -      108.0000  -80.0000   21.5671 48

101 omega  132.00  178.00   1.0000   10.0000
omega____ theta____ kappa____ phi______ frames
    -      108.0000   77.0000    0.0000 46

102 omega   78.00  104.00   1.0000   10.0000
omega____ theta____ kappa____ phi______ frames
    -      108.0000   77.0000    0.0000 26

103 omega  133.00  159.00   1.0000   10.0000
omega____ theta____ kappa____ phi______ frames
    -      108.0000   77.0000 -150.0000 26

104 omega   87.00  174.00   1.0000   10.0000
omega____ theta____ kappa____ phi______ frames
    -      108.0000   64.0000  150.0000 87

105 omega   78.00  106.00   1.0000   10.0000
omega____ theta____ kappa____ phi______ frames
    -      108.0000   77.0000 -150.0000 28

106 omega   85.00  175.00   1.0000   10.0000
omega____ theta____ kappa____ phi______ frames
    -      108.0000   64.0000 -180.0000 90

107 omega  138.00  174.00   1.0000   10.0000
omega____ theta____ kappa____ phi______ frames
    -      108.0000   64.0000  -90.0000 36

108 omega   86.00  142.00   1.0000   10.0000
omega____ theta____ kappa____ phi______ frames
    -      108.0000   64.0000  -60.0000 56

109 omega   84.00  110.00   1.0000   10.0000
omega____ theta____ kappa____ phi______ frames
    -      108.0000  -79.0000  -90.9030 26

110 omega   78.00  177.00   1.0000   10.0000
omega____ theta____ kappa____ phi______ frames
    -      108.0000   77.0000  -60.0000 99

111 omega   86.00  112.00   1.0000   10.0000
omega____ theta____ kappa____ phi______ frames
    -      108.0000   64.0000  -90.0000 26

112 omega   78.00  173.00   1.0000   10.0000
omega____ theta____ kappa____ phi______ frames
    -      108.0000   77.0000   60.0000 95

113 omega  107.00  133.00   1.0000   10.0000
omega____ theta____ kappa____ phi______ frames
    -      108.0000  -80.0000  149.6128 26

114 omega   78.00  104.00   1.0000   10.0000
omega____ theta____ kappa____ phi______ frames
    -      108.0000   77.0000  -30.0000 26

115 omega   77.00  102.00   1.0000   10.0000
omega____ theta____ kappa____ phi______ frames
    -      108.0000  -80.0000  149.6128 25

116 omega   85.00  175.00   1.0000   10.0000
omega____ theta____ kappa____ phi______ frames
    -      108.0000   64.0000  120.0000 90

117 omega   85.00  161.00   1.0000   10.0000
omega____ theta____ kappa____ phi______ frames
    -      108.0000   38.0000 -120.0000 76

118 omega   85.00  172.00   1.0000   10.0000
omega____ theta____ kappa____ phi______ frames
    -      108.0000   64.0000  -30.0000 87

119 omega   85.00  121.00   1.0000   10.0000
omega____ theta____ kappa____ phi______ frames
    -      108.0000   64.0000 -120.0000 36

120 omega   84.00  177.00   1.0000   10.0000
omega____ theta____ kappa____ phi______ frames
    -      108.0000   77.0000   90.0000 93

121 omega   79.00  105.00   1.0000   10.0000
omega____ theta____ kappa____ phi______ frames
    -      108.0000   77.0000  120.0000 26

122 omega   79.00  105.00   1.0000   10.0000
omega____ theta____ kappa____ phi______ frames
    -      108.0000   77.0000  -90.0000 26

123 omega   51.00  139.00   1.0000   10.0000
omega____ theta____ kappa____ phi______ frames
    -      108.0000  -80.0000  -63.5902 88

124 omega   38.00  139.00   1.0000   10.0000
omega____ theta____ kappa____ phi______ frames
    -      108.0000  -80.0000   77.9005 101

125 omega   81.00  177.00   1.0000   10.0000
omega____ theta____ kappa____ phi______ frames
    -      108.0000   77.0000 -120.0000 96

126 omega   79.00  105.00   1.0000   10.0000
omega____ theta____ kappa____ phi______ frames
    -      108.0000   77.0000  150.0000 26

127 omega  153.00  178.00   1.0000   10.0000
omega____ theta____ kappa____ phi______ frames
    -      108.0000   77.0000   30.0000 25

128 omega   85.00  149.00   1.0000   10.0000
omega____ theta____ kappa____ phi______ frames
    -      108.0000   64.0000    0.0000 64

129 omega   47.00  119.00   1.0000   10.0000
omega____ theta____ kappa____ phi______ frames
    -      108.0000  -80.0000 -159.5533 72

130 phi    240.00  360.00   1.0000    1.0000
omega____ theta____ kappa____ phi______ frames
   0.0000    0.0000  -20.0000     -     120

131 omega  -26.00   72.00   1.0000    1.0000
omega____ theta____ kappa____ phi______ frames
    -        0.0000   38.0000  150.0000 98

132 omega  -70.00   30.00   1.0000    1.0000
omega____ theta____ kappa____ phi______ frames
    -        0.0000  -77.0000 -180.0000 100

133 omega   -7.00   92.00   1.0000    1.0000
omega____ theta____ kappa____ phi______ frames
    -       22.0000   76.0000  130.6806 99

134 omega   -8.00   92.00   1.0000    1.0000
omega____ theta____ kappa____ phi______ frames
    -       22.0000   77.0000  -81.4366 100

135 omega   -6.00   91.00   1.0000    1.0000
omega____ theta____ kappa____ phi______ frames
    -       22.0000   73.0000   -3.8630 97

136 omega   -3.00   96.00   1.0000    1.0000
omega____ theta____ kappa____ phi______ frames
    -       26.0000   76.0000  -37.2601 99

137 omega   10.00   46.00   1.0000    5.0000
omega____ theta____ kappa____ phi______ frames
    -       42.0000   80.0000 -153.8161 36

138 omega   14.00   46.00   1.0000    5.0000
omega____ theta____ kappa____ phi______ frames
    -       46.0000   80.0000 -135.9234 32

139 omega   15.00   47.00   1.0000    5.0000
omega____ theta____ kappa____ phi______ frames
    -       46.0000   79.0000  -69.6078 32

140 omega   15.00   49.00   1.0000    5.0000
omega____ theta____ kappa____ phi______ frames
    -       46.0000   78.0000  177.1526 34

141 omega   19.00   47.00   1.0000    5.0000
omega____ theta____ kappa____ phi______ frames
    -       50.0000   79.0000  -31.5336 28

142 omega   19.00   47.00   1.0000    5.0000
omega____ theta____ kappa____ phi______ frames
    -       50.0000   79.0000  112.9385 28

143 omega   23.00   49.00   1.0000    5.0000
omega____ theta____ kappa____ phi______ frames
    -       54.0000   78.0000 -106.9279 26

144 omega   28.00  128.00   1.0000    5.0000
omega____ theta____ kappa____ phi______ frames
    -       58.0000   77.0000  178.3060 100

145 omega   28.00  128.00   1.0000    5.0000
omega____ theta____ kappa____ phi______ frames
    -       58.0000   77.0000  -52.2837 100

146 omega   29.00  128.00   1.0000    5.0000
omega____ theta____ kappa____ phi______ frames
    -       58.0000   75.0000   34.8922 99

147 omega   38.00  130.00   1.0000    5.0000
omega____ theta____ kappa____ phi______ frames
    -       62.0000   68.0000  149.5397 92

148 omega   -5.00   98.00   1.0000    5.0000
omega____ theta____ kappa____ phi______ frames
    -       66.0000  -80.0000  139.7917 103

149 omega   37.00  136.00   1.0000    5.0000
omega____ theta____ kappa____ phi______ frames
    -       66.0000   76.0000   72.1678 99

150 omega   38.00  136.00   1.0000    5.0000
omega____ theta____ kappa____ phi______ frames
    -       66.0000   74.0000 -171.0533 98

151 omega   -1.00  102.00   1.0000    5.0000
omega____ theta____ kappa____ phi______ frames
    -       70.0000  -80.0000  162.2244 103

152 omega   40.00  140.00   1.0000    5.0000
omega____ theta____ kappa____ phi______ frames
    -       70.0000   77.0000  -86.2294 100

153 omega    0.00  100.00   1.0000    5.0000
omega____ theta____ kappa____ phi______ frames
    -       70.0000  -77.0000 -124.8275 100

154 omega   51.00  142.00   1.0000    5.0000
omega____ theta____ kappa____ phi______ frames
    -       74.0000   66.0000 -134.2962 91

155 omega   50.00  142.00   1.0000    5.0000
omega____ theta____ kappa____ phi______ frames
    -       74.0000   68.0000   86.0152 92

156 omega   46.00  144.00   1.0000    5.0000
omega____ theta____ kappa____ phi______ frames
    -       74.0000   74.0000  103.3933 98

157 omega    3.00  106.00   1.0000    5.0000
omega____ theta____ kappa____ phi______ frames
    -       74.0000  -80.0000   51.5622 103

158 omega   45.00  144.00   1.0000    5.0000
omega____ theta____ kappa____ phi______ frames
    -       74.0000   76.0000 -124.6739 99

159 omega   47.00  143.00   1.0000    5.0000
omega____ theta____ kappa____ phi______ frames
    -       74.0000   72.0000   34.9371 96

160 omega   46.00  144.00   1.0000    5.0000
omega____ theta____ kappa____ phi______ frames
    -       74.0000   74.0000  -23.8421 98

161 omega   53.00  143.00   1.0000    5.0000
omega____ theta____ kappa____ phi______ frames
    -       74.0000   54.0000  -50.7287 90

162 omega   49.00  148.00   1.0000    5.0000
omega____ theta____ kappa____ phi______ frames
    -       78.0000   76.0000   43.6784 99

163 omega   55.00  149.00   1.0000    5.0000
omega____ theta____ kappa____ phi______ frames
    -       78.0000   48.0000 -149.1983 94

164 omega   54.00  146.00   1.0000    5.0000
omega____ theta____ kappa____ phi______ frames
    -       78.0000   68.0000  150.9089 92

165 omega   57.00  147.00   1.0000    5.0000
omega____ theta____ kappa____ phi______ frames
    -       78.0000   58.0000   -2.7076 90

166 omega   52.00  147.00   1.0000    5.0000
omega____ theta____ kappa____ phi______ frames
    -       78.0000   70.0000 -128.6683 95

167 omega   49.00  148.00   1.0000    5.0000
omega____ theta____ kappa____ phi______ frames
    -       78.0000   76.0000 -111.2662 99

168 omega   56.00  148.00   1.0000    5.0000
omega____ theta____ kappa____ phi______ frames
    -       78.0000   50.0000  103.9165 92

169 omega   49.00  148.00   1.0000    5.0000
omega____ theta____ kappa____ phi______ frames
    -       78.0000   76.0000   -4.5477 99

170 omega   55.00  149.00   1.0000    5.0000
omega____ theta____ kappa____ phi______ frames
    -       78.0000   48.0000  127.6051 94

171 omega   57.00  146.00   1.0000    5.0000
omega____ theta____ kappa____ phi______ frames
    -       78.0000   60.0000  -97.1784 89

172 omega   78.00  178.00   1.0000   10.0000
omega____ theta____ kappa____ phi______ frames
    -      108.0000   77.0000 -180.0000 100

173 omega   35.00   94.00   1.0000   10.0000
omega____ theta____ kappa____ phi______ frames
    -      108.0000  -25.0000 -120.0000 59

174 omega   78.00  178.00   1.0000   10.0000
omega____ theta____ kappa____ phi______ frames
    -      108.0000   77.0000  -90.0000 100

175 omega   86.00  178.00   1.0000   10.0000
omega____ theta____ kappa____ phi______ frames
    -      108.0000   50.0000 -120.0000 92

176 omega   78.00  178.00   1.0000   10.0000
omega____ theta____ kappa____ phi______ frames
    -      108.0000   77.0000    0.0000 100

177 omega   38.00  138.00   1.0000   10.0000
omega____ theta____ kappa____ phi______ frames
    -      108.0000  -77.0000   90.0000 100

178 omega   85.00  175.00   1.0000   10.0000
omega____ theta____ kappa____ phi______ frames
    -      108.0000   64.0000   60.0000 90

179 omega   38.00  138.00   1.0000   10.0000
omega____ theta____ kappa____ phi______ frames
    -      108.0000  -77.0000   30.0000 100

180 omega   86.00  178.00   1.0000   10.0000
omega____ theta____ kappa____ phi______ frames
    -      108.0000   50.0000  -30.0000 92

181 omega   36.00  178.00   1.0000   10.0000
omega____ theta____ kappa____ phi______ frames
    -      108.0000   12.0000 -150.0000 142

182 omega   35.00   94.00   1.0000   10.0000
omega____ theta____ kappa____ phi______ frames
    -      108.0000  -25.0000 -180.0000 59

183 omega   37.00  140.00   1.0000   10.0000
omega____ theta____ kappa____ phi______ frames
    -      108.0000  -80.0000   -4.9899 103

184 omega   38.00  138.00   1.0000   10.0000
omega____ theta____ kappa____ phi______ frames
    -      108.0000  -77.0000 -120.0000 100

185 omega   35.00   94.00   1.0000   10.0000
omega____ theta____ kappa____ phi______ frames
    -      108.0000  -25.0000   30.0000 59

186 omega   38.00  104.00   1.0000   10.0000
omega____ theta____ kappa____ phi______ frames
    -      108.0000  -50.0000  120.0000 66

187 omega   37.00   76.00   1.0000   10.0000
omega____ theta____ kappa____ phi______ frames
    -      108.0000  -80.0000 -159.5533 39

188 omega   36.00   93.00   1.0000   10.0000
omega____ theta____ kappa____ phi______ frames
    -      108.0000  -38.0000 -120.0000 57

;
_diffrn_measurement_device 'four-circle diffractometer'
_diffrn_measurement_device_type 'Agilent SuperNova, Dual, Cu at zero, Eos'
_diffrn_measurement_method '\w and \p scans'
_diffrn_measurement_specimen_support 'polyimid foil'
_diffrn_orient_matrix_UB_11 -0.0036097000
_diffrn_orient_matrix_UB_12 -0.1151245000
_diffrn_orient_matrix_UB_13 -0.0313470000
_diffrn_orient_matrix_UB_21 0.0462909000
_diffrn_orient_matrix_UB_22 -0.0338651000
_diffrn_orient_matrix_UB_23 0.0825042000
_diffrn_orient_matrix_UB_31 -0.0498086000
_diffrn_orient_matrix_UB_32 -0.0231925000
_diffrn_orient_matrix_UB_33 0.0348364000
_diffrn_radiation_monochromator mirror
_diffrn_radiation_probe x-ray
_diffrn_radiation_type 'Cu K\a'
_diffrn_radiation_wavelength 1.54184
_diffrn_reflns_av_R_equivalents 0.0415
_diffrn_reflns_av_unetI/netI 0.0164
_diffrn_reflns_Laue_measured_fraction_full 0.998
_diffrn_reflns_Laue_measured_fraction_max 0.994
_diffrn_reflns_limit_h_max 28
_diffrn_reflns_limit_h_min -29
_diffrn_reflns_limit_k_max 15
_diffrn_reflns_limit_k_min -15
_diffrn_reflns_limit_l_max 21
_diffrn_reflns_limit_l_min -21
_diffrn_reflns_number 119832
_diffrn_reflns_point_group_measured_fraction_full 0.967
_diffrn_reflns_point_group_measured_fraction_max 0.958
_diffrn_reflns_theta_full 67.684
_diffrn_reflns_theta_max 70.847
_diffrn_reflns_theta_min 3.908
_diffrn_source 'microfocus X-Ray tube'
_diffrn_source_type 'Agilent SuperNova (Cu) X-ray Source'
_exptl_absorpt_coefficient_mu 1.676
_exptl_absorpt_correction_T_max 0.912
_exptl_absorpt_correction_T_min 0.819
_exptl_absorpt_correction_type gaussian
_exptl_absorpt_process_details
;
CrysAlisPro, Agilent Technologies,
Version 1.171.37.35 (release 13-08-2014 CrysAlis171 .NET)
(compiled Aug 13 2014,18:06:01)
Numerical absorption correction based on gaussian integration over
            a multifaceted crystal model
Empirical absorption correction using spherical harmonics,
 implemented in SCALE3 ABSPACK scaling algorithm.
;
_exptl_crystal_colour colourless
_exptl_crystal_colour_primary colourless
_exptl_crystal_density_diffrn 1.275
_exptl_crystal_description plate
_exptl_crystal_F_000 1984
_exptl_crystal_size_max 0.1847
_exptl_crystal_size_mid 0.0855
_exptl_crystal_size_min 0.0804
_refine_diff_density_max 0.603
_refine_diff_density_min -0.419
_refine_diff_density_rms 0.046
_refine_ls_abs_structure_details
;
 Flack x determined using 4218 quotients [(I+)-(I-)]/[(I+)+(I-)]
 (Parsons, Flack and Wagner, Acta Cryst. B69 (2013) 249-259).
;
_refine_ls_abs_structure_Flack 0.011(4)
_refine_ls_extinction_method none
_refine_ls_goodness_of_fit_ref 1.034
_refine_ls_hydrogen_treatment constr
_refine_ls_matrix_type full
_refine_ls_number_parameters 627
_refine_ls_number_reflns 9108
_refine_ls_number_restraints 160
_refine_ls_restrained_S_all 1.055
_refine_ls_R_factor_all 0.0425
_refine_ls_R_factor_gt 0.0418
_refine_ls_shift/su_max 0.000
_refine_ls_shift/su_mean 0.000
_refine_ls_structure_factor_coef Fsqd
_refine_ls_weighting_details 'w=1/[\s^2^(Fo^2^)+(0.0677P)^2^+4.7206P] where P=(Fo^2^+2Fc^2^)/3'
_refine_ls_weighting_scheme calc
_refine_ls_wR_factor_gt 0.1113
_refine_ls_wR_factor_ref 0.1120
_reflns_Friedel_coverage 0.926
_reflns_Friedel_fraction_full 0.936
_reflns_Friedel_fraction_max 0.922
_reflns_number_gt 8965
_reflns_number_total 9108
_reflns_threshold_expression 'I > 2\s(I)'
_cod_data_source_file c4sc03966a2.cif
_cod_data_source_block ga_tro112
_cod_depositor_comments 'Adding full bibliography for 1518727--1518731.cif.'
_cod_original_sg_symbol_H-M 'C c'
_cod_database_code 1518727
_audit_block_refno 2248
_audit_block_usercomment 'tro1460B plate colourless'
_chemical_oxdiff_formula 'C53 H53 F3 N4 O3 P2 S1'
_chemical_oxdiff_usercomment 'tro1460B plate colourless'
_shelx_space_group_comment
;
The symmetry employed for this shelxl refinement is uniquely defined
by the following loop, which should always be used as a source of
symmetry information in preference to the above space-group names.
They are only intended as comments.
;
_shelx_estimated_absorpt_t_max 0.850
_shelx_estimated_absorpt_t_min 0.850
_reflns_odcompleteness_completeness 99.70
_reflns_odcompleteness_iscentric 1
_reflns_odcompleteness_theta 66.97
_shelxl_version_number 2014/6
_olex2_refinement_description
;
1. Fixed Uiso
 At 1.2 times of:
  All C(H) groups
 At 1.5 times of:
  All C(H,H,H) groups
2. Restrained distances
 C77-C72 \\sim C77-C76
 with sigma of 0.02
3. Restrained atomic chiral volume
 C71
 fixed at 0 with sigma of 0.1
4. Uiso/Uaniso restraints and constraints
S1A \\sim S1B \\sim F1A \\sim F2A \\sim F3A \\sim F1B \\sim F2B \\sim F3B \\sim
O1A \\sim O2A \\sim O3A \\sim O1B \\sim O2B \\sim O3B \\sim C61A \\sim C61B:
within 1A with sigma of 0.02 and sigma for terminal atoms of 0.04
5. Rigid body (RIGU) restrains
 S1A, S1B, F1A, F2A, F3A, F1B, F2B, F3B, O1A, O2A, O3A, O1B, O2B, O3B, C61A,
 C61B
 with sigma for 1-2 distances of 0.004 and sigma for 1-3 distances of 0.004
6. Others
 Sof(S1B)=Sof(C61B)=Sof(F1B)=Sof(F2B)=Sof(F3B)=Sof(O1B)=Sof(O2B)=Sof(O3B)=1-
 FVAR(1)
 Sof(S1A)=Sof(C61A)=Sof(F1A)=Sof(F2A)=Sof(F3A)=Sof(O1A)=Sof(O2A)=Sof(O3A)=
 FVAR(1)
7.a Free rotating group:
 S1A(C61A,F1A,F2A,F3A,O1A,O2A,O3A), S1B(C61B,F1B,F2B,F3B,O1B,O2B,O3B)
7.b Ternary CH refined with riding coordinates:
 C20(H20), C33(H33)
7.c Aromatic/amide H refined with riding coordinates:
 C1(H1), C4(H4), C6(H6), C13(H13), C15(H15), C22(H22), C23(H23), C24(H24),
 C25(H25), C26(H26), C28(H28), C29(H29), C30(H30), C31(H31), C32(H32), C35(H35),
  C36(H36), C37(H37), C38(H38), C39(H39), C41(H41), C42(H42), C43(H43),
 C44(H44), C45(H45), C72(H72), C73(H73), C74(H74), C75(H75), C76(H76)
7.d Fitted hexagon refined as free rotating group:
 C71(C72,C73,C74,C75,C76)
7.e Idealised Me refined as rotating group:
 C8(H8A,H8B,H8C), C9(H9A,H9B,H9C), C10(H10A,H10B,H10C), C17(H17A,H17B,H17C),
 C18(H18A,H18B,H18C), C19(H19A,H19B,H19C), C77(H77A,H77B,H77C)
;
_olex2_submission_special_instructions 'No special instructions were received'
_cell_oxdiff_length_a 24.0580(3)
_cell_oxdiff_length_b 12.60453(16)
_cell_oxdiff_length_c 17.2650(2)
_cell_oxdiff_angle_alpha 90.0283(10)
_cell_oxdiff_angle_beta 109.8808(12)
_cell_oxdiff_angle_gamma 90.0107(11)
_cell_oxdiff_volume 4923.42(11)
_cell_oxdiff_measurement_reflns_used 65923

loop_
_symmetry_equiv_pos_as_xyz
'x, y, z'
'x, -y, z+1/2'
'x+1/2, y+1/2, z'
'x+1/2, -y+1/2, z+1/2'

loop_
_atom_site_label
_atom_site_type_symbol
_atom_site_fract_x
_atom_site_fract_y
_atom_site_fract_z
_atom_site_U_iso_or_equiv
_atom_site_adp_type
_atom_site_occupancy
_atom_site_site_symmetry_order
_atom_site_calc_flag
_atom_site_refinement_flags_posn
_atom_site_refinement_flags_occupancy
_atom_site_disorder_assembly
_atom_site_disorder_group
P1 P 0.54503(4) 0.78784(7) 0.33823(5) 0.02862(19) Uani 1 1 d . . . .
P2 P 0.65414(4) 0.74272(6) 0.38526(5) 0.02367(17) Uani 1 1 d . . . .
N1 N 0.64780(12) 0.7487(2) 0.27709(16) 0.0240(5) Uani 1 1 d . . . .
N2 N 0.54713(12) 0.7841(2) 0.23291(17) 0.0281(6) Uani 1 1 d . . . .
N3 N 0.58866(12) 0.6798(2) 0.37449(17) 0.0276(6) Uani 1 1 d . . . .
N4 N 0.61101(12) 0.8504(2) 0.38518(17) 0.0261(5) Uani 1 1 d . . . .
C1 C 0.59677(14) 0.7673(2) 0.21796(19) 0.0251(6) Uani 1 1 d . . . .
H1 H 0.5958 0.7687 0.1625 0.030 Uiso 1 1 calc R . . .
C2 C 0.70144(14) 0.7371(3) 0.25792(19) 0.0253(6) Uani 1 1 d . . . .
C3 C 0.72480(14) 0.8227(3) 0.2278(2) 0.0283(7) Uani 1 1 d . . . .
C4 C 0.77832(16) 0.8074(3) 0.2148(2) 0.0386(8) Uani 1 1 d . . . .
H4 H 0.7948 0.8642 0.1937 0.046 Uiso 1 1 calc R . . .
C5 C 0.80816(16) 0.7108(4) 0.2320(3) 0.0458(10) Uani 1 1 d . . . .
C6 C 0.78321(17) 0.6279(3) 0.2605(2) 0.0418(9) Uani 1 1 d . . . .
H6 H 0.8034 0.5618 0.2717 0.050 Uiso 1 1 calc R . . .
C7 C 0.72946(16) 0.6378(3) 0.2735(2) 0.0325(7) Uani 1 1 d . . . .
C8 C 0.69378(17) 0.9283(3) 0.2074(2) 0.0358(8) Uani 1 1 d . . . .
H8A H 0.6655 0.9266 0.1510 0.054 Uiso 1 1 calc GR . . .
H8B H 0.7230 0.9843 0.2120 0.054 Uiso 1 1 calc GR . . .
H8C H 0.6727 0.9426 0.2458 0.054 Uiso 1 1 calc GR . . .
C9 C 0.8662(2) 0.6950(5) 0.2173(5) 0.0780(18) Uani 1 1 d . . . .
H9A H 0.8636 0.7270 0.1644 0.117 Uiso 1 1 calc GR . . .
H9B H 0.8743 0.6189 0.2161 0.117 Uiso 1 1 calc GR . . .
H9C H 0.8981 0.7289 0.2617 0.117 Uiso 1 1 calc GR . . .
C10 C 0.7024(2) 0.5450(3) 0.3008(3) 0.0468(10) Uani 1 1 d . . . .
H10A H 0.7026 0.5572 0.3569 0.070 Uiso 1 1 calc GR . . .
H10B H 0.7252 0.4809 0.2998 0.070 Uiso 1 1 calc GR . . .
H10C H 0.6616 0.5358 0.2636 0.070 Uiso 1 1 calc GR . . .
C11 C 0.49048(14) 0.7866(3) 0.1660(2) 0.0338(8) Uani 1 1 d . . . .
C12 C 0.45589(15) 0.8774(3) 0.1580(2) 0.0416(9) Uani 1 1 d . . . .
C13 C 0.39958(17) 0.8749(4) 0.0975(3) 0.0571(13) Uani 1 1 d . . . .
H13 H 0.3750 0.9356 0.0908 0.069 Uiso 1 1 calc R . . .
C14 C 0.37827(18) 0.7887(4) 0.0474(3) 0.0595(14) Uani 1 1 d . . . .
C15 C 0.4147(2) 0.7010(4) 0.0567(3) 0.0556(13) Uani 1 1 d . . . .
H15 H 0.4007 0.6411 0.0221 0.067 Uiso 1 1 calc R . . .
C16 C 0.47160(18) 0.6980(3) 0.1157(2) 0.0442(10) Uani 1 1 d . . . .
C17 C 0.47751(19) 0.9740(3) 0.2085(3) 0.0489(10) Uani 1 1 d . . . .
H17A H 0.4799 0.9602 0.2654 0.073 Uiso 1 1 calc GR . . .
H17B H 0.4501 1.0328 0.1860 0.073 Uiso 1 1 calc GR . . .
H17C H 0.5168 0.9927 0.2075 0.073 Uiso 1 1 calc GR . . .
C18 C 0.3170(2) 0.7896(7) -0.0171(4) 0.092(3) Uani 1 1 d . . . .
H18A H 0.2880 0.7666 0.0079 0.138 Uiso 1 1 calc GR . . .
H18B H 0.3159 0.7412 -0.0620 0.138 Uiso 1 1 calc GR . . .
H18C H 0.3073 0.8616 -0.0390 0.138 Uiso 1 1 calc GR . . .
C19 C 0.5097(2) 0.6026(3) 0.1175(3) 0.0602(14) Uani 1 1 d . . . .
H19A H 0.5344 0.6164 0.0838 0.090 Uiso 1 1 calc GR . . .
H19B H 0.4844 0.5409 0.0955 0.090 Uiso 1 1 calc GR . . .
H19C H 0.5349 0.5882 0.1744 0.090 Uiso 1 1 calc GR . . .
C20 C 0.57320(15) 0.5670(3) 0.3613(2) 0.0304(7) Uani 1 1 d . . . .
H20 H 0.5765 0.5449 0.3074 0.037 Uiso 1 1 calc R . . .
C21 C 0.50911(16) 0.5529(3) 0.3567(2) 0.0368(8) Uani 1 1 d . . . .
C22 C 0.4889(2) 0.5948(4) 0.4169(3) 0.0533(11) Uani 1 1 d . . . .
H22 H 0.5151 0.6338 0.4616 0.064 Uiso 1 1 calc R . . .
C23 C 0.4308(2) 0.5796(5) 0.4117(3) 0.0679(15) Uani 1 1 d . . . .
H23 H 0.4172 0.6085 0.4528 0.081 Uiso 1 1 calc R . . .
C24 C 0.3930(2) 0.5236(5) 0.3482(4) 0.0755(17) Uani 1 1 d . . . .
H24 H 0.3529 0.5144 0.3441 0.091 Uiso 1 1 calc R . . .
C25 C 0.4134(3) 0.4801(6) 0.2896(5) 0.093(2) Uani 1 1 d . . . .
H25 H 0.3874 0.4388 0.2464 0.111 Uiso 1 1 calc R . . .
C26 C 0.4707(2) 0.4956(5) 0.2926(4) 0.0655(14) Uani 1 1 d . . . .
H26 H 0.4837 0.4670 0.2508 0.079 Uiso 1 1 calc R . . .
C27 C 0.61516(15) 0.4999(3) 0.4290(2) 0.0314(7) Uani 1 1 d . . . .
C28 C 0.62901(18) 0.3985(3) 0.4093(2) 0.0379(8) Uani 1 1 d . . . .
H28 H 0.6133 0.3737 0.3542 0.045 Uiso 1 1 calc R . . .
C29 C 0.6657(2) 0.3338(3) 0.4700(3) 0.0476(10) Uani 1 1 d . . . .
H29 H 0.6746 0.2642 0.4566 0.057 Uiso 1 1 calc R . . .
C30 C 0.6895(2) 0.3697(3) 0.5501(3) 0.0515(11) Uani 1 1 d . . . .
H30 H 0.7148 0.3252 0.5917 0.062 Uiso 1 1 calc R . . .
C31 C 0.6763(2) 0.4717(3) 0.5696(2) 0.0498(11) Uani 1 1 d . . . .
H31 H 0.6926 0.4968 0.6246 0.060 Uiso 1 1 calc R . . .
C32 C 0.63947(19) 0.5365(3) 0.5090(2) 0.0384(8) Uani 1 1 d . . . .
H32 H 0.6309 0.6063 0.5223 0.046 Uiso 1 1 calc R . . .
C33 C 0.62567(14) 0.9638(3) 0.3859(2) 0.0273(7) Uani 1 1 d . . . .
H33 H 0.6208 0.9861 0.3284 0.033 Uiso 1 1 calc R . . .
C34 C 0.58336(15) 1.0280(3) 0.4155(2) 0.0284(7) Uani 1 1 d . . . .
C35 C 0.56248(17) 1.1246(3) 0.3775(2) 0.0354(8) Uani 1 1 d . . . .
H35 H 0.5744 1.1490 0.3335 0.042 Uiso 1 1 calc R . . .
C36 C 0.52427(19) 1.1850(3) 0.4040(3) 0.0432(9) Uani 1 1 d . . . .
H36 H 0.5102 1.2511 0.3782 0.052 Uiso 1 1 calc R . . .
C37 C 0.50664(19) 1.1501(4) 0.4672(3) 0.0471(10) Uani 1 1 d . . . .
H37 H 0.4797 1.1911 0.4842 0.057 Uiso 1 1 calc R . . .
C38 C 0.5282(2) 1.0545(4) 0.5067(3) 0.0495(10) Uani 1 1 d . . . .
H38 H 0.5166 1.0312 0.5512 0.059 Uiso 1 1 calc R . . .
C39 C 0.56648(18) 0.9937(3) 0.4809(2) 0.0397(8) Uani 1 1 d . . . .
H39 H 0.5812 0.9285 0.5078 0.048 Uiso 1 1 calc R . . .
C40 C 0.68942(15) 0.9816(2) 0.4397(2) 0.0291(7) Uani 1 1 d . . . .
C41 C 0.71384(16) 0.9337(3) 0.5168(2) 0.0353(8) Uani 1 1 d . . . .
H41 H 0.6906 0.8872 0.5366 0.042 Uiso 1 1 calc R . . .
C42 C 0.77250(18) 0.9543(3) 0.5648(2) 0.0443(9) Uani 1 1 d . . . .
H42 H 0.7894 0.9204 0.6167 0.053 Uiso 1 1 calc R . . .
C43 C 0.80622(17) 1.0237(3) 0.5373(3) 0.0468(10) Uani 1 1 d . . . .
H43 H 0.8460 1.0378 0.5704 0.056 Uiso 1 1 calc R . . .
C44 C 0.78209(19) 1.0725(3) 0.4617(3) 0.0465(9) Uani 1 1 d . . . .
H44 H 0.8052 1.1205 0.4429 0.056 Uiso 1 1 calc R . . .
C45 C 0.72407(17) 1.0514(3) 0.4131(2) 0.0367(8) Uani 1 1 d . . . .
H45 H 0.7078 1.0851 0.3610 0.044 Uiso 1 1 calc R . . .
C71 C 0.31537(19) 0.8055(4) 0.2973(3) 0.094(2) Uani 1 1 d . . . .
C72 C 0.28962(18) 0.8146(4) 0.3579(3) 0.090(2) Uani 1 1 d G . . .
H72 H 0.2508 0.7885 0.3481 0.108 Uiso 1 1 calc R . . .
C73 C 0.3207(2) 0.8618(5) 0.4329(3) 0.121(3) Uani 1 1 d G . . .
H73 H 0.3031 0.8680 0.4743 0.145 Uiso 1 1 calc R . . .
C74 C 0.3776(2) 0.8999(6) 0.4474(3) 0.133(4) Uani 1 1 d G . . .
H74 H 0.3988 0.9322 0.4986 0.159 Uiso 1 1 calc R . . .
C75 C 0.40333(18) 0.8909(5) 0.3868(4) 0.118(3) Uani 1 1 d G . . .
H75 H 0.4422 0.9169 0.3967 0.141 Uiso 1 1 calc R . . .
C76 C 0.3722(2) 0.8436(4) 0.3118(3) 0.094(2) Uani 1 1 d G . . .
H76 H 0.3898 0.8374 0.2704 0.112 Uiso 1 1 calc R . . .
C77 C 0.2840(7) 0.7643(8) 0.2213(7) 0.178(7) Uani 1 1 d . . . .
H77A H 0.2885 0.6870 0.2225 0.267 Uiso 1 1 calc GR . . .
H77B H 0.2990 0.7942 0.1798 0.267 Uiso 1 1 calc GR . . .
H77C H 0.2421 0.7824 0.2072 0.267 Uiso 1 1 calc GR . . .
S1A S 0.60893(9) 0.7941(2) 0.67529(11) 0.0413(6) Uani 0.624(8) 1 d . P A 1
C61A C 0.53611(15) 0.7327(3) 0.64602(18) 0.060(2) Uani 0.624(8) 1 d G P A 1
F1A F 0.49827(13) 0.7767(5) 0.5784(2) 0.100(3) Uani 0.624(8) 1 d G P A 1
F2A F 0.5382(3) 0.6295(3) 0.6306(3) 0.131(4) Uani 0.624(8) 1 d G P A 1
F3A F 0.51243(15) 0.7418(4) 0.7051(2) 0.082(2) Uani 0.624(8) 1 d G P A 1
O1A O 0.62765(16) 0.7771(3) 0.60547(19) 0.0526(17) Uani 0.624(8) 1 d G P A 1
O2A O 0.59071(19) 0.90075(18) 0.6842(3) 0.0631(18) Uani 0.624(8) 1 d G P A 1
O3A O 0.64548(14) 0.7446(5) 0.75050(19) 0.090(3) Uani 0.624(8) 1 d G P A 1
S1B S 0.5934(2) 0.7500(5) 0.6624(2) 0.0577(15) Uani 0.376(8) 1 d . P A 2
C61B C 0.5134(2) 0.7511(4) 0.6374(3) 0.067(3) Uani 0.376(8) 1 d G P A 2
F1B F 0.4890(2) 0.8385(5) 0.5966(5) 0.102(4) Uani 0.376(8) 1 d G P A 2
F2B F 0.4878(4) 0.6688(5) 0.5903(5) 0.088(3) Uani 0.376(8) 1 d G P A 2
F3B F 0.4983(3) 0.7467(6) 0.7047(4) 0.077(3) Uani 0.376(8) 1 d G P A 2
O1B O 0.6017(3) 0.7550(5) 0.5838(3) 0.057(3) Uani 0.376(8) 1 d G P A 2
O2B O 0.6058(3) 0.8470(7) 0.7091(4) 0.089(4) Uani 0.376(8) 1 d G P A 2
O3B O 0.6157(4) 0.6553(7) 0.7092(5) 0.116(6) Uani 0.376(8) 1 d G P A 2

loop_
_atom_site_aniso_label
_atom_site_aniso_U_11
_atom_site_aniso_U_22
_atom_site_aniso_U_33
_atom_site_aniso_U_23
_atom_site_aniso_U_13
_atom_site_aniso_U_12
P1 0.0178(4) 0.0328(4) 0.0332(4) 0.0056(3) 0.0060(3) 0.0008(3)
P2 0.0179(4) 0.0243(4) 0.0246(4) 0.0009(3) 0.0017(3) 0.0023(3)
N1 0.0196(13) 0.0235(13) 0.0246(13) -0.0004(9) 0.0021(10) 0.0002(9)
N2 0.0177(13) 0.0294(14) 0.0316(14) 0.0068(11) 0.0011(11) -0.0009(10)
N3 0.0206(13) 0.0280(13) 0.0298(13) 0.0070(11) 0.0030(10) -0.0018(11)
N4 0.0196(12) 0.0264(13) 0.0312(13) -0.0015(11) 0.0071(10) 0.0029(10)
C1 0.0209(15) 0.0251(14) 0.0253(15) 0.0019(11) 0.0026(12) -0.0008(11)
C2 0.0177(14) 0.0298(15) 0.0239(14) -0.0053(11) 0.0012(11) 0.0031(11)
C3 0.0180(14) 0.0340(16) 0.0319(16) -0.0080(13) 0.0074(12) -0.0011(12)
C4 0.0231(17) 0.046(2) 0.047(2) -0.0164(16) 0.0125(15) -0.0078(15)
C5 0.0183(17) 0.064(3) 0.051(2) -0.0221(19) 0.0068(16) 0.0033(16)
C6 0.0259(17) 0.048(2) 0.043(2) -0.0115(16) 0.0015(15) 0.0163(16)
C7 0.0330(18) 0.0335(17) 0.0262(15) -0.0062(13) 0.0039(13) 0.0074(14)
C8 0.0349(19) 0.0316(17) 0.048(2) 0.0010(15) 0.0228(16) -0.0006(14)
C9 0.028(2) 0.095(4) 0.118(5) -0.031(4) 0.033(3) 0.005(2)
C10 0.064(3) 0.0309(18) 0.048(2) 0.0038(16) 0.022(2) 0.0168(18)
C11 0.0164(15) 0.0450(19) 0.0319(16) 0.0161(14) -0.0021(13) -0.0072(13)
C12 0.0181(17) 0.055(2) 0.048(2) 0.0246(18) 0.0067(15) 0.0025(15)
C13 0.0186(17) 0.084(3) 0.062(3) 0.044(2) 0.0051(18) 0.0064(19)
C14 0.025(2) 0.092(4) 0.047(2) 0.037(3) -0.0057(18) -0.024(2)
C15 0.043(2) 0.071(3) 0.035(2) 0.0229(19) -0.0106(18) -0.029(2)
C16 0.037(2) 0.046(2) 0.0346(18) 0.0151(16) -0.0067(16) -0.0183(17)
C17 0.034(2) 0.045(2) 0.066(3) 0.0181(19) 0.0139(19) 0.0151(17)
C18 0.035(3) 0.147(6) 0.067(3) 0.058(4) -0.018(2) -0.031(3)
C19 0.071(3) 0.040(2) 0.040(2) 0.0029(17) -0.020(2) -0.010(2)
C20 0.0297(17) 0.0299(16) 0.0261(15) 0.0037(12) 0.0022(13) -0.0058(13)
C21 0.0299(18) 0.0347(17) 0.0375(18) 0.0094(14) 0.0007(15) -0.0082(14)
C22 0.040(2) 0.076(3) 0.042(2) 0.002(2) 0.0110(18) -0.021(2)
C23 0.042(3) 0.097(4) 0.067(3) 0.008(3) 0.020(2) -0.020(3)
C24 0.038(3) 0.089(4) 0.098(4) -0.007(3) 0.022(3) -0.022(3)
C25 0.042(3) 0.100(5) 0.119(5) -0.044(4) 0.006(3) -0.039(3)
C26 0.045(3) 0.070(3) 0.074(3) -0.027(3) 0.010(2) -0.017(2)
C27 0.0289(17) 0.0305(16) 0.0292(16) 0.0053(13) 0.0026(13) -0.0031(13)
C28 0.043(2) 0.0277(16) 0.0360(18) 0.0021(14) 0.0049(15) -0.0019(15)
C29 0.053(2) 0.0303(18) 0.054(2) 0.0062(16) 0.0108(19) 0.0057(17)
C30 0.056(3) 0.041(2) 0.046(2) 0.0145(17) 0.003(2) 0.0104(19)
C31 0.060(3) 0.047(2) 0.0299(18) 0.0067(16) 0.0000(18) 0.004(2)
C32 0.049(2) 0.0333(18) 0.0292(17) 0.0037(14) 0.0092(16) 0.0044(16)
C33 0.0249(16) 0.0272(15) 0.0320(16) 0.0024(12) 0.0125(13) 0.0031(12)
C34 0.0247(15) 0.0295(16) 0.0322(16) 0.0003(13) 0.0112(13) 0.0036(13)
C35 0.0354(18) 0.0300(16) 0.0439(19) 0.0037(14) 0.0177(16) 0.0061(14)
C36 0.043(2) 0.0327(18) 0.054(2) 0.0002(16) 0.0175(19) 0.0133(16)
C37 0.039(2) 0.053(2) 0.057(2) -0.0060(19) 0.0254(19) 0.0144(18)
C38 0.054(3) 0.056(2) 0.052(2) 0.0042(19) 0.034(2) 0.011(2)
C39 0.041(2) 0.042(2) 0.0426(19) 0.0052(15) 0.0221(17) 0.0109(16)
C40 0.0262(16) 0.0258(15) 0.0380(17) -0.0053(13) 0.0145(14) 0.0023(12)
C41 0.0322(18) 0.0338(17) 0.0379(18) -0.0055(14) 0.0092(15) -0.0023(14)
C42 0.038(2) 0.048(2) 0.0384(19) -0.0094(16) 0.0028(16) 0.0031(17)
C43 0.0236(17) 0.049(2) 0.064(3) -0.022(2) 0.0095(17) -0.0040(16)
C44 0.038(2) 0.046(2) 0.062(3) -0.0063(19) 0.0244(19) -0.0089(17)
C45 0.0316(18) 0.0374(18) 0.046(2) -0.0007(15) 0.0193(16) -0.0009(14)
C71 0.099(5) 0.071(4) 0.107(5) 0.002(4) 0.027(4) 0.015(4)
C72 0.120(6) 0.064(3) 0.118(5) 0.043(4) 0.084(5) 0.043(4)
C73 0.066(5) 0.117(7) 0.160(9) 0.010(6) 0.013(5) -0.001(4)
C74 0.098(6) 0.175(10) 0.109(6) -0.050(6) 0.015(5) 0.023(6)
C75 0.106(6) 0.140(8) 0.114(6) -0.034(6) 0.046(5) 0.012(6)
C76 0.050(3) 0.077(4) 0.156(7) 0.000(4) 0.038(4) 0.001(3)
C77 0.244(16) 0.116(8) 0.118(8) -0.037(6) -0.012(9) 0.054(9)
S1A 0.0465(11) 0.0482(14) 0.0319(9) 0.0025(9) 0.0169(8) -0.0005(9)
C61A 0.084(5) 0.061(4) 0.044(4) -0.020(3) 0.034(3) -0.043(4)
F1A 0.071(4) 0.165(7) 0.050(3) -0.011(4) 0.004(3) -0.054(4)
F2A 0.259(11) 0.055(3) 0.121(6) -0.042(3) 0.118(7) -0.074(5)
F3A 0.091(4) 0.112(6) 0.057(4) -0.027(3) 0.042(3) -0.070(4)
O1A 0.074(4) 0.050(3) 0.042(3) 0.003(2) 0.031(3) 0.005(3)
O2A 0.085(5) 0.047(3) 0.072(4) -0.013(3) 0.046(3) -0.020(3)
O3A 0.083(5) 0.138(7) 0.054(3) 0.030(4) 0.031(3) 0.026(4)
S1B 0.084(3) 0.059(3) 0.0400(18) 0.0041(17) 0.034(2) 0.017(2)
C61B 0.101(8) 0.046(6) 0.071(7) -0.006(5) 0.050(6) 0.006(5)
F1B 0.141(9) 0.072(6) 0.106(8) 0.020(5) 0.059(7) 0.037(6)
F2B 0.116(8) 0.076(6) 0.068(5) -0.027(4) 0.026(5) 0.011(5)
F3B 0.103(8) 0.068(7) 0.079(7) -0.020(5) 0.057(6) -0.031(6)
O1B 0.087(8) 0.049(5) 0.047(5) 0.008(4) 0.039(5) 0.026(5)
O2B 0.077(7) 0.114(9) 0.100(8) -0.039(8) 0.063(7) -0.001(7)
O3B 0.167(14) 0.123(10) 0.083(8) 0.071(8) 0.077(9) 0.082(10)

loop_
_atom_type_symbol
_atom_type_description
_atom_type_scat_dispersion_real
_atom_type_scat_dispersion_imag
_atom_type_scat_source
C C 0.0181 0.0091 'International Tables Vol C Tables 4.2.6.8 and 6.1.1.4'
H H 0.0000 0.0000 'International Tables Vol C Tables 4.2.6.8 and 6.1.1.4'
F F 0.0727 0.0534 'International Tables Vol C Tables 4.2.6.8 and 6.1.1.4'
N N 0.0311 0.0180 'International Tables Vol C Tables 4.2.6.8 and 6.1.1.4'
O O 0.0492 0.0322 'International Tables Vol C Tables 4.2.6.8 and 6.1.1.4'
P P 0.2955 0.4335 'International Tables Vol C Tables 4.2.6.8 and 6.1.1.4'
S S 0.3331 0.5567 'International Tables Vol C Tables 4.2.6.8 and 6.1.1.4'

loop_
_exptl_crystal_face_index_h
_exptl_crystal_face_index_k
_exptl_crystal_face_index_l
_exptl_crystal_face_perp_dist
_exptl_oxdiff_crystal_face_indexfrac_h
_exptl_oxdiff_crystal_face_indexfrac_k
_exptl_oxdiff_crystal_face_indexfrac_l
_exptl_oxdiff_crystal_face_x
_exptl_oxdiff_crystal_face_y
_exptl_oxdiff_crystal_face_z
8 -6 -6 0.0387 8.0009 -5.9989 -5.9966 0.8497 0.0788 -0.4683
-2 -7 6 0.0253 -1.9932 -6.9968 5.9990 0.6246 0.6396 0.4705
-13 2 -2 0.0686 -13.0017 1.9977 -1.9979 -0.1204 -0.8344 0.5317
-7 -3 10 0.0402 -6.9938 -2.9975 9.9967 0.0570 0.6025 0.7661
7 3 -10 0.0402 6.9938 2.9975 -9.9967 -0.0570 -0.6025 -0.7661
-14 -3 6 0.0535 -13.9953 -2.9991 5.9995 0.2077 -0.0513 0.9756
14 3 -6 0.0535 13.9953 2.9991 -5.9995 -0.2077 0.0513 -0.9756
-5 7 5 0.0312 -5.0020 6.9987 4.9965 -0.9443 -0.0563 0.2609
13 -2 2 0.0686 13.0017 -1.9977 1.9979 0.1204 0.8344 -0.5317

loop_
_geom_angle_atom_site_label_1
_geom_angle_atom_site_label_2
_geom_angle_atom_site_label_3
_geom_angle
N2 P1 P2 86.39(9)
N3 P1 P2 42.38(9)
N3 P1 N2 97.02(13)
N3 P1 N4 80.66(13)
N4 P1 P2 42.10(9)
N4 P1 N2 98.47(13)
N1 P2 P1 86.91(9)
N3 P2 P1 41.99(9)
N3 P2 N1 98.88(13)
N4 P2 P1 42.15(9)
N4 P2 N1 97.32(13)
N4 P2 N3 80.34(14)
C1 N1 P2 122.0(2)
C1 N1 C2 120.5(3)
C2 N1 P2 117.4(2)
C1 N2 P1 121.9(2)
C1 N2 C11 120.8(3)
C11 N2 P1 116.8(2)
P1 N3 P2 95.63(14)
C20 N3 P1 128.7(2)
C20 N3 P2 129.8(2)
P2 N4 P1 95.75(14)
C33 N4 P1 129.3(2)
C33 N4 P2 128.9(2)
N1 C1 H1 118.7
N2 C1 N1 122.7(3)
N2 C1 H1 118.7
C3 C2 N1 120.7(3)
C3 C2 C7 122.2(3)
C7 C2 N1 117.1(3)
C2 C3 C8 122.6(3)
C4 C3 C2 117.7(3)
C4 C3 C8 119.7(3)
C3 C4 H4 119.2
C5 C4 C3 121.6(4)
C5 C4 H4 119.2
C4 C5 C9 121.1(5)
C6 C5 C4 118.9(3)
C6 C5 C9 119.9(4)
C5 C6 H6 118.9
C5 C6 C7 122.1(3)
C7 C6 H6 118.9
C2 C7 C10 121.8(3)
C6 C7 C2 117.5(4)
C6 C7 C10 120.7(3)
C3 C8 H8A 109.5
C3 C8 H8B 109.5
C3 C8 H8C 109.5
H8A C8 H8B 109.5
H8A C8 H8C 109.5
H8B C8 H8C 109.5
C5 C9 H9A 109.5
C5 C9 H9B 109.5
C5 C9 H9C 109.5
H9A C9 H9B 109.5
H9A C9 H9C 109.5
H9B C9 H9C 109.5
C7 C10 H10A 109.5
C7 C10 H10B 109.5
C7 C10 H10C 109.5
H10A C10 H10B 109.5
H10A C10 H10C 109.5
H10B C10 H10C 109.5
C12 C11 N2 117.5(3)
C16 C11 N2 119.7(3)
C16 C11 C12 122.7(3)
C11 C12 C13 116.6(4)
C11 C12 C17 122.5(3)
C13 C12 C17 120.9(4)
C12 C13 H13 118.5
C14 C13 C12 123.1(5)
C14 C13 H13 118.5
C13 C14 C15 118.2(4)
C13 C14 C18 121.2(6)
C15 C14 C18 120.6(6)
C14 C15 H15 119.1
C14 C15 C16 121.9(5)
C16 C15 H15 119.1
C11 C16 C15 117.5(4)
C11 C16 C19 124.1(3)
C15 C16 C19 118.2(4)
C12 C17 H17A 109.5
C12 C17 H17B 109.5
C12 C17 H17C 109.5
H17A C17 H17B 109.5
H17A C17 H17C 109.5
H17B C17 H17C 109.5
C14 C18 H18A 109.5
C14 C18 H18B 109.5
C14 C18 H18C 109.5
H18A C18 H18B 109.5
H18A C18 H18C 109.5
H18B C18 H18C 109.5
C16 C19 H19A 109.5
C16 C19 H19B 109.5
C16 C19 H19C 109.5
H19A C19 H19B 109.5
H19A C19 H19C 109.5
H19B C19 H19C 109.5
N3 C20 H20 108.6
N3 C20 C21 108.6(3)
N3 C20 C27 110.7(3)
C21 C20 H20 108.6
C27 C20 H20 108.6
C27 C20 C21 111.7(3)
C22 C21 C20 121.3(3)
C26 C21 C20 119.4(4)
C26 C21 C22 119.3(4)
C21 C22 H22 120.0
C23 C22 C21 120.0(4)
C23 C22 H22 120.0
C22 C23 H23 119.8
C24 C23 C22 120.5(6)
C24 C23 H23 119.8
C23 C24 H24 120.3
C23 C24 C25 119.4(5)
C25 C24 H24 120.3
C24 C25 H25 119.4
C26 C25 C24 121.2(5)
C26 C25 H25 119.4
C21 C26 H26 120.2
C25 C26 C21 119.5(5)
C25 C26 H26 120.2
C28 C27 C20 118.4(3)
C32 C27 C20 121.9(3)
C32 C27 C28 119.7(3)
C27 C28 H28 120.0
C29 C28 C27 120.0(4)
C29 C28 H28 120.0
C28 C29 H29 119.8
C30 C29 C28 120.4(4)
C30 C29 H29 119.8
C29 C30 H30 120.2
C29 C30 C31 119.6(4)
C31 C30 H30 120.2
C30 C31 H31 119.9
C32 C31 C30 120.2(4)
C32 C31 H31 119.9
C27 C32 C31 120.2(4)
C27 C32 H32 119.9
C31 C32 H32 119.9
N4 C33 H33 108.6
N4 C33 C34 109.6(3)
N4 C33 C40 109.8(3)
C34 C33 H33 108.6
C40 C33 H33 108.6
C40 C33 C34 111.7(3)
C35 C34 C33 118.9(3)
C35 C34 C39 119.7(3)
C39 C34 C33 121.4(3)
C34 C35 H35 120.0
C36 C35 C34 119.9(3)
C36 C35 H35 120.0
C35 C36 H36 119.8
C37 C36 C35 120.3(4)
C37 C36 H36 119.8
C36 C37 H37 119.9
C36 C37 C38 120.2(4)
C38 C37 H37 119.9
C37 C38 H38 120.0
C39 C38 C37 120.0(4)
C39 C38 H38 120.0
C34 C39 H39 120.1
C38 C39 C34 119.9(4)
C38 C39 H39 120.1
C41 C40 C33 122.0(3)
C45 C40 C33 119.1(3)
C45 C40 C41 118.8(3)
C40 C41 H41 120.1
C42 C41 C40 119.8(4)
C42 C41 H41 120.1
C41 C42 H42 119.8
C43 C42 C41 120.4(4)
C43 C42 H42 119.8
C42 C43 H43 120.0
C44 C43 C42 120.0(4)
C44 C43 H43 120.0
C43 C44 H44 120.0
C43 C44 C45 120.0(4)
C45 C44 H44 120.0
C40 C45 H45 119.5
C44 C45 C40 120.9(4)
C44 C45 H45 119.5
C72 C71 C76 120.0
C77 C71 C72 120.6(7)
C77 C71 C76 119.3(7)
C71 C72 H72 120.0
C73 C72 C71 120.0
C73 C72 H72 120.0
C72 C73 H73 120.0
C72 C73 C74 120.0
C74 C73 H73 120.0
C73 C74 H74 120.0
C75 C74 C73 120.0
C75 C74 H74 120.0
C74 C75 H75 120.0
C74 C75 C76 120.0
C76 C75 H75 120.0
C71 C76 H76 120.0
C75 C76 C71 120.0
C75 C76 H76 120.0
C71 C77 H77A 109.5
C71 C77 H77B 109.5
C71 C77 H77C 109.5
H77A C77 H77B 109.5
H77A C77 H77C 109.5
H77B C77 H77C 109.5
O1A S1A C61A 104.5
O2A S1A C61A 97.3
O2A S1A O1A 115.0
O3A S1A C61A 107.5
O3A S1A O1A 115.0
O3A S1A O2A 115.0
F1A C61A S1A 111.9
F1A C61A F2A 107.0
F2A C61A S1A 111.8
F3A C61A S1A 111.9
F3A C61A F1A 107.0
F3A C61A F2A 107.0
O1B S1B C61B 104.5
O1B S1B O2B 115.0
O1B S1B O3B 115.0
O2B S1B C61B 97.3
O2B S1B O3B 115.0
O3B S1B C61B 107.5
F1B C61B S1B 111.8
F2B C61B S1B 111.8
F2B C61B F1B 107.0
F3B C61B S1B 111.9
F3B C61B F1B 107.0
F3B C61B F2B 107.0

loop_
_geom_bond_atom_site_label_1
_geom_bond_atom_site_label_2
_geom_bond_distance
P1 P2 2.5342(11)
P1 N2 1.837(3)
P1 N3 1.704(3)
P1 N4 1.709(3)
P2 N1 1.823(3)
P2 N3 1.716(3)
P2 N4 1.708(3)
N1 C1 1.323(4)
N1 C2 1.445(4)
N2 C1 1.322(5)
N2 C11 1.457(4)
N3 C20 1.467(4)
N4 C33 1.471(4)
C1 H1 0.9500
C2 C3 1.396(5)
C2 C7 1.403(4)
C3 C4 1.394(5)
C3 C8 1.508(5)
C4 H4 0.9500
C4 C5 1.393(6)
C5 C6 1.377(7)
C5 C9 1.515(6)
C6 H6 0.9500
C6 C7 1.391(6)
C7 C10 1.491(6)
C8 H8A 0.9800
C8 H8B 0.9800
C8 H8C 0.9800
C9 H9A 0.9800
C9 H9B 0.9800
C9 H9C 0.9800
C10 H10A 0.9800
C10 H10B 0.9800
C10 H10C 0.9800
C11 C12 1.394(6)
C11 C16 1.393(6)
C12 C13 1.402(5)
C12 C17 1.485(6)
C13 H13 0.9500
C13 C14 1.374(8)
C14 C15 1.386(8)
C14 C18 1.516(6)
C15 H15 0.9500
C15 C16 1.401(5)
C16 C19 1.506(7)
C17 H17A 0.9800
C17 H17B 0.9800
C17 H17C 0.9800
C18 H18A 0.9800
C18 H18B 0.9800
C18 H18C 0.9800
C19 H19A 0.9800
C19 H19B 0.9800
C19 H19C 0.9800
C20 H20 1.0000
C20 C21 1.527(5)
C20 C27 1.517(4)
C21 C22 1.393(7)
C21 C26 1.381(6)
C22 H22 0.9500
C22 C23 1.384(7)
C23 H23 0.9500
C23 C24 1.360(8)
C24 H24 0.9500
C24 C25 1.379(9)
C25 H25 0.9500
C25 C26 1.374(8)
C26 H26 0.9500
C27 C28 1.392(5)
C27 C32 1.382(5)
C28 H28 0.9500
C28 C29 1.384(5)
C29 H29 0.9500
C29 C30 1.381(6)
C30 H30 0.9500
C30 C31 1.392(6)
C31 H31 0.9500
C31 C32 1.384(5)
C32 H32 0.9500
C33 H33 1.0000
C33 C34 1.519(4)
C33 C40 1.515(5)
C34 C35 1.392(5)
C34 C39 1.393(5)
C35 H35 0.9500
C35 C36 1.386(5)
C36 H36 0.9500
C36 C37 1.371(6)
C37 H37 0.9500
C37 C38 1.394(6)
C38 H38 0.9500
C38 C39 1.384(6)
C39 H39 0.9500
C40 C41 1.398(5)
C40 C45 1.393(5)
C41 H41 0.9500
C41 C42 1.396(5)
C42 H42 0.9500
C42 C43 1.383(6)
C43 H43 0.9500
C43 C44 1.379(7)
C44 H44 0.9500
C44 C45 1.388(6)
C45 H45 0.9500
C71 C72 1.3900
C71 C76 1.3900
C71 C77 1.375(11)
C72 H72 0.9500
C72 C73 1.3900
C73 H73 0.9500
C73 C74 1.3900
C74 H74 0.9500
C74 C75 1.3900
C75 H75 0.9500
C75 C76 1.3900
C76 H76 0.9500
C77 H77A 0.9800
C77 H77B 0.9800
C77 H77C 0.9800
S1A C61A 1.8220
S1A O1A 1.4393
S1A O2A 1.4389
S1A O3A 1.4389
C61A F1A 1.3322
C61A F2A 1.3323
C61A F3A 1.3319
S1B C61B 1.8217
S1B O1B 1.4389
S1B O2B 1.4391
S1B O3B 1.4391
C61B F1B 1.3324
C61B F2B 1.3320
C61B F3B 1.3319

loop_
_geom_torsion_atom_site_label_1
_geom_torsion_atom_site_label_2
_geom_torsion_atom_site_label_3
_geom_torsion_atom_site_label_4
_geom_torsion
P1 P2 N1 C1 -2.3(2)
P1 P2 N1 C2 174.9(2)
P1 P2 N3 C20 154.1(4)
P1 P2 N4 C33 -154.0(4)
P1 N2 C1 N1 2.3(4)
P1 N2 C11 C12 63.9(4)
P1 N2 C11 C16 -112.9(3)
P1 N3 C20 C21 -34.4(4)
P1 N3 C20 C27 -157.4(3)
P1 N4 C33 C34 54.2(4)
P1 N4 C33 C40 177.2(2)
P2 P1 N2 C1 -3.0(2)
P2 P1 N2 C11 169.2(2)
P2 P1 N3 C20 -154.5(4)
P2 P1 N4 C33 153.9(4)
P2 N1 C1 N2 0.8(4)
P2 N1 C2 C3 -111.1(3)
P2 N1 C2 C7 66.9(3)
P2 N3 C20 C21 179.5(2)
P2 N3 C20 C27 56.5(4)
P2 N4 C33 C34 -160.1(2)
P2 N4 C33 C40 -37.1(4)
N1 P2 N3 P1 -75.21(14)
N1 P2 N3 C20 78.9(3)
N1 P2 N4 P1 77.12(14)
N1 P2 N4 C33 -76.9(3)
N1 C2 C3 C4 176.6(3)
N1 C2 C3 C8 -4.8(5)
N1 C2 C7 C6 -175.7(3)
N1 C2 C7 C10 5.8(5)
N2 P1 N3 P2 76.75(14)
N2 P1 N3 C20 -77.7(3)
N2 P1 N4 P2 -74.93(14)
N2 P1 N4 C33 78.9(3)
N2 C11 C12 C13 -175.0(3)
N2 C11 C12 C17 6.9(5)
N2 C11 C16 C15 174.7(3)
N2 C11 C16 C19 -9.0(6)
N3 P1 N2 C1 -44.1(3)
N3 P1 N2 C11 128.1(2)
N3 P1 N4 P2 20.84(14)
N3 P1 N4 C33 174.7(3)
N3 P2 N1 C1 38.1(3)
N3 P2 N1 C2 -144.7(2)
N3 P2 N4 P1 -20.70(13)
N3 P2 N4 C33 -174.7(3)
N3 C20 C21 C22 -50.5(4)
N3 C20 C21 C26 130.8(4)
N3 C20 C27 C28 -147.0(3)
N3 C20 C27 C32 33.2(5)
N4 P1 N2 C1 37.5(3)
N4 P1 N2 C11 -150.3(2)
N4 P1 N3 P2 -20.73(14)
N4 P1 N3 C20 -175.2(3)
N4 P2 N1 C1 -43.2(3)
N4 P2 N1 C2 134.0(2)
N4 P2 N3 P1 20.77(14)
N4 P2 N3 C20 174.9(3)
N4 C33 C34 C35 -140.5(3)
N4 C33 C34 C39 41.3(4)
N4 C33 C40 C41 -44.5(4)
N4 C33 C40 C45 138.4(3)
C1 N1 C2 C3 66.2(4)
C1 N1 C2 C7 -115.8(3)
C1 N2 C11 C12 -123.8(4)
C1 N2 C11 C16 59.4(4)
C2 N1 C1 N2 -176.3(3)
C2 C3 C4 C5 -0.7(5)
C3 C2 C7 C6 2.2(5)
C3 C2 C7 C10 -176.2(3)
C3 C4 C5 C6 1.7(6)
C3 C4 C5 C9 179.7(4)
C4 C5 C6 C7 -0.6(6)
C5 C6 C7 C2 -1.2(5)
C5 C6 C7 C10 177.2(4)
C7 C2 C3 C4 -1.2(5)
C7 C2 C3 C8 177.3(3)
C8 C3 C4 C5 -179.3(3)
C9 C5 C6 C7 -178.7(4)
C11 N2 C1 N1 -169.6(3)
C11 C12 C13 C14 -0.2(6)
C12 C11 C16 C15 -1.9(6)
C12 C11 C16 C19 174.4(4)
C12 C13 C14 C15 -1.0(6)
C12 C13 C14 C18 179.9(4)
C13 C14 C15 C16 0.7(6)
C14 C15 C16 C11 0.7(6)
C14 C15 C16 C19 -175.8(4)
C16 C11 C12 C13 1.7(6)
C16 C11 C12 C17 -176.4(4)
C17 C12 C13 C14 177.9(4)
C18 C14 C15 C16 179.8(4)
C20 C21 C22 C23 -179.2(4)
C20 C21 C26 C25 178.2(5)
C20 C27 C28 C29 -178.1(4)
C20 C27 C32 C31 178.2(4)
C21 C20 C27 C28 91.8(4)
C21 C20 C27 C32 -88.0(4)
C21 C22 C23 C24 0.2(9)
C22 C21 C26 C25 -0.6(8)
C22 C23 C24 C25 1.3(10)
C23 C24 C25 C26 -2.4(12)
C24 C25 C26 C21 2.0(11)
C26 C21 C22 C23 -0.5(7)
C27 C20 C21 C22 71.9(5)
C27 C20 C21 C26 -106.8(4)
C27 C28 C29 C30 -1.0(7)
C28 C27 C32 C31 -1.6(6)
C28 C29 C30 C31 0.1(7)
C29 C30 C31 C32 0.0(8)
C30 C31 C32 C27 0.7(7)
C32 C27 C28 C29 1.7(6)
C33 C34 C35 C36 -179.4(3)
C33 C34 C39 C38 179.5(4)
C33 C40 C41 C42 -178.7(3)
C33 C40 C45 C44 178.0(3)
C34 C33 C40 C41 77.3(4)
C34 C33 C40 C45 -99.8(4)
C34 C35 C36 C37 -0.3(6)
C35 C34 C39 C38 1.3(6)
C35 C36 C37 C38 1.6(7)
C36 C37 C38 C39 -1.4(7)
C37 C38 C39 C34 -0.1(7)
C39 C34 C35 C36 -1.1(6)
C40 C33 C34 C35 97.6(4)
C40 C33 C34 C39 -80.6(4)
C40 C41 C42 C43 1.5(6)
C41 C40 C45 C44 0.7(5)
C41 C42 C43 C44 -0.5(6)
C42 C43 C44 C45 -0.4(6)
C43 C44 C45 C40 0.2(6)
C45 C40 C41 C42 -1.6(5)
C71 C72 C73 C74 0.0
C72 C71 C76 C75 0.0
C72 C73 C74 C75 0.0
C73 C74 C75 C76 0.0
C74 C75 C76 C71 0.0
C76 C71 C72 C73 0.0
C77 C71 C72 C73 -176.4(7)
C77 C71 C76 C75 176.4(7)
O1A S1A C61A F1A -60.0
O1A S1A C61A F2A 60.0
O1A S1A C61A F3A -180.0
O2A S1A C61A F1A 58.3
O2A S1A C61A F2A 178.2
O2A S1A C61A F3A -61.8
O3A S1A C61A F1A 177.4
O3A S1A C61A F2A -62.6
O3A S1A C61A F3A 57.4
O1B S1B C61B F1B -60.0
O1B S1B C61B F2B 60.0
O1B S1B C61B F3B 180.0
O2B S1B C61B F1B 58.3
O2B S1B C61B F2B 178.2
O2B S1B C61B F3B -61.7
O3B S1B C61B F1B 177.4
O3B S1B C61B F2B -62.6
O3B S1B C61B F3B 57.4
